data_7033518
loop_
_publ_author_name
'Wijeratne, Gayan B.'
'Day, Victor W.'
'Jackson, Timothy A.'

_publ_section_title
;
 O-H bond oxidation by a monomeric Mn(III)-OMe complex.
;
_journal_issue 7
_journal_name_full 'Dalton transactions (Cambridge, England : 2003)'
_journal_page_first 3295
_journal_page_last 3306
_journal_paper_doi 10.1039/c4dt03546a
_journal_volume 44
_journal_year 2015
_chemical_formula_sum 'C50 H46 F6 Mn2 N10 O10.73 S2'
_chemical_formula_weight 1246.73
_chemical_name_systematic '[MnIII(OMe)(dpaq)](OTf)'
_space_group_IT_number 33
_symmetry_cell_setting orthorhombic
_symmetry_space_group_name_Hall 'P 2c -2n'
_symmetry_space_group_name_H-M 'P n a 21'
_atom_sites_solution_hydrogens geom
_atom_sites_solution_primary direct
_atom_sites_solution_secondary difmap
_audit_creation_method SHELXTL
_audit_update_record
;
2014-11-04 deposited with the CCDC.
2015-01-06 downloaded from the CCDC.
;
_cell_angle_alpha 90.00
_cell_angle_beta 90.00
_cell_angle_gamma 90.00
_cell_formula_units_Z 4
_cell_length_a 13.6388(4)
_cell_length_b 26.1547(7)
_cell_length_c 15.1412(4)
_cell_measurement_reflns_used 9745
_cell_measurement_temperature 100(2)
_cell_measurement_theta_max 69.59
_cell_measurement_theta_min 4.68
_cell_volume 5401.1(3)
_computing_cell_refinement 'Bruker SAINT'
_computing_data_collection 'Bruker APEX2'
_computing_data_reduction 'Bruker SAINT'
_computing_molecular_graphics 'Bruker SHELXTL'
_computing_publication_material 'Bruker SHELXTL'
_computing_structure_refinement 'Bruker SHELXTL'
_computing_structure_solution 'Bruker SHELXTL'
_diffrn_ambient_temperature 100(2)
_diffrn_measured_fraction_theta_full 0.977
_diffrn_measured_fraction_theta_max 0.958
_diffrn_measurement_device_type 'Bruker APEX-II CCD'
_diffrn_measurement_method '\f and \w scans'
_diffrn_radiation_monochromator 'Helios multilayer optics'
_diffrn_radiation_source 'Bruker MicroStar microfocus rotating anode'
_diffrn_radiation_type CuK\a
_diffrn_radiation_wavelength 1.54178
_diffrn_reflns_av_R_equivalents 0.0247
_diffrn_reflns_av_sigmaI/netI 0.0215
_diffrn_reflns_limit_h_max 16
_diffrn_reflns_limit_h_min -16
_diffrn_reflns_limit_k_max 29
_diffrn_reflns_limit_k_min -30
_diffrn_reflns_limit_l_max 17
_diffrn_reflns_limit_l_min -15
_diffrn_reflns_number 50470
_diffrn_reflns_theta_full 66.00
_diffrn_reflns_theta_max 70.01
_diffrn_reflns_theta_min 3.37
_diffrn_standards_decay_% 0.00
_diffrn_standards_number 0
_exptl_absorpt_coefficient_mu 5.306
_exptl_absorpt_correction_T_max 1.000
_exptl_absorpt_correction_T_min 0.715
_exptl_absorpt_correction_type multi-scan
_exptl_crystal_colour red
_exptl_crystal_density_diffrn 1.533
_exptl_crystal_density_method 'not measured'
_exptl_crystal_description 'Rectangular parallelepiped'
_exptl_crystal_F_000 2552
_exptl_crystal_recrystallization_method 'Re-crystallisation from solvent: Methanol and diethyl ether'
_exptl_crystal_size_max 0.20
_exptl_crystal_size_mid 0.09
_exptl_crystal_size_min 0.06
_refine_diff_density_max 1.177
_refine_diff_density_min -0.773
_refine_diff_density_rms 0.110
_refine_ls_abs_structure_details 'Flack H D (1983), Acta Cryst. A39, 876-881'
_refine_ls_abs_structure_Flack 0(3)
_refine_ls_extinction_method none
_refine_ls_goodness_of_fit_ref 1.051
_refine_ls_hydrogen_treatment noref
_refine_ls_matrix_type full
_refine_ls_number_parameters 826
_refine_ls_number_reflns 8511
_refine_ls_number_restraints 211
_refine_ls_restrained_S_all 1.064
_refine_ls_R_factor_all 0.0757
_refine_ls_R_factor_gt 0.0748
_refine_ls_shift/su_max 0.004
_refine_ls_shift/su_mean 0.000
_refine_ls_structure_factor_coef Fsqd
_refine_ls_weighting_details 'calc w=1/[\s^2^(Fo^2^)+(0.1429P)^2^+13.9982P] where P=(Fo^2^+2Fc^2^)/3'
_refine_ls_weighting_scheme calc
_refine_ls_wR_factor_gt 0.2117
_refine_ls_wR_factor_ref 0.2131
_reflns_number_gt 8385
_reflns_number_total 8511
_reflns_threshold_expression >2sigma(I)
_cod_data_source_file c4dt03546a3.cif
_cod_data_source_block q47d
_cod_depositor_comments
;
The following automatic conversions were performed:

'_symmetry_cell_setting' value 'Orthorhombic' changed to
'orthorhombic' according to
/usr/data/users/saulius/crontab/automatic-downloads/rss-feeds/RSC/lib/dictionaries/cif_core.dic
dictionary named 'cif_core.dic' version 2.4.2 from 2011-04-26.

Automatic conversion script
Id: cif_fix_values 2935 2014-11-11 08:27:57Z andrius 

 Adding full bibliography for 7033518.cif.
;
_cod_original_sg_symbol_H-M Pna2(1)
_cod_database_code 7033518

loop_
_symmetry_equiv_pos_as_xyz
'x, y, z'
'-x, -y, z+1/2'
'-x+1/2, y+1/2, z+1/2'
'x+1/2, -y+1/2, z'

loop_
_atom_site_label
_atom_site_type_symbol
_atom_site_fract_x
_atom_site_fract_y
_atom_site_fract_z
_atom_site_U_iso_or_equiv
_atom_site_adp_type
_atom_site_occupancy
_atom_site_symmetry_multiplicity
_atom_site_calc_flag
_atom_site_refinement_flags
_atom_site_disorder_assembly
_atom_site_disorder_group
Mn1A Mn 0.11104(7) 0.16110(3) -0.05604(8) 0.0254(2) Uani 1 1 d . . .
O1A O 0.3930(3) 0.19351(17) 0.0161(4) 0.0337(10) Uani 1 1 d . . .
O2A O -0.0214(3) 0.16585(17) -0.0714(3) 0.0316(10) Uani 1 1 d . . .
N1A N 0.1340(5) 0.0927(3) -0.1191(5) 0.055(2) Uani 1 1 d D . .
C1A C 0.0653(8) 0.0652(5) -0.1620(10) 0.097(5) Uani 1 1 d D . .
H1A H -0.0019 0.0746 -0.1585 0.116 Uiso 1 1 calc R . .
C2A C 0.0933(8) 0.0231(4) -0.2113(9) 0.086(4) Uani 1 1 d D . .
H2A H 0.0457 0.0045 -0.2441 0.104 Uiso 1 1 calc R . .
C3A C 0.1923(8) 0.0076(4) -0.2128(9) 0.089(4) Uani 1 1 d D . .
H3A H 0.2102 -0.0217 -0.2463 0.107 Uiso 1 1 calc R . .
C4A C 0.2659(7) 0.0345(3) -0.1658(8) 0.072(3) Uani 1 1 d D . .
C5A C 0.3632(7) 0.0213(4) -0.1626(9) 0.082(4) Uani 1 1 d D . .
H5A H 0.3855 -0.0088 -0.1915 0.098 Uiso 1 1 calc R . .
C6A C 0.4287(7) 0.0520(3) -0.1168(8) 0.066(3) Uani 1 1 d D . .
H6A H 0.4952 0.0416 -0.1116 0.079 Uiso 1 1 calc R . .
C7A C 0.3982(5) 0.0991(3) -0.0773(6) 0.045(2) Uani 1 1 d D . .
H7A H 0.4448 0.1213 -0.0509 0.054 Uiso 1 1 calc R . .
C8A C 0.2989(5) 0.1117(2) -0.0785(5) 0.0351(15) Uani 1 1 d D . .
C9A C 0.2338(5) 0.0794(3) -0.1203(6) 0.052(2) Uani 1 1 d D . .
N2A N 0.2552(4) 0.15556(19) -0.0441(4) 0.0298(12) Uani 1 1 d . . .
N3A N 0.1374(3) 0.23362(17) 0.0101(4) 0.0244(10) Uani 1 1 d . . .
N4A N 0.1000(4) 0.1403(2) 0.0846(4) 0.0278(11) Uani 1 1 d . . .
N5A N 0.1278(4) 0.2146(2) -0.1682(4) 0.0319(13) Uani 1 1 d . . .
C10A C 0.3047(4) 0.1925(2) -0.0017(4) 0.0244(13) Uani 1 1 d . . .
C11A C 0.2445(4) 0.2383(2) 0.0281(5) 0.0328(15) Uani 1 1 d . . .
H11A H 0.2541 0.2431 0.0924 0.039 Uiso 1 1 calc R . .
H11B H 0.2695 0.2692 -0.0020 0.039 Uiso 1 1 calc R . .
C12A C 0.0800(4) 0.2313(2) 0.0939(4) 0.0256(12) Uani 1 1 d . . .
H12A H 0.0997 0.2598 0.1332 0.031 Uiso 1 1 calc R . .
H12B H 0.0093 0.2350 0.0809 0.031 Uiso 1 1 calc R . .
C13A C 0.0983(4) 0.1817(2) 0.1387(5) 0.0276(14) Uani 1 1 d . . .
C14A C 0.1066(5) 0.1760(3) 0.2293(5) 0.0322(15) Uani 1 1 d . . .
H14A H 0.1046 0.2053 0.2664 0.039 Uiso 1 1 calc R . .
C15A C 0.1175(6) 0.1286(3) 0.2661(6) 0.0457(19) Uani 1 1 d . . .
H15A H 0.1234 0.1246 0.3282 0.055 Uiso 1 1 calc R . .
C16A C 0.1198(5) 0.0863(3) 0.2104(6) 0.0434(18) Uani 1 1 d . . .
H16A H 0.1264 0.0528 0.2339 0.052 Uiso 1 1 calc R . .
C17A C 0.1123(5) 0.0939(3) 0.1187(6) 0.0367(16) Uani 1 1 d . . .
H17A H 0.1160 0.0653 0.0803 0.044 Uiso 1 1 calc R . .
C18A C 0.1020(4) 0.2760(2) -0.0471(5) 0.0300(14) Uani 1 1 d . . .
H18A H 0.1350 0.3083 -0.0301 0.036 Uiso 1 1 calc R . .
H18B H 0.0305 0.2805 -0.0390 0.036 Uiso 1 1 calc R . .
C19A C 0.1242(4) 0.2637(3) -0.1446(5) 0.0358(16) Uani 1 1 d . . .
C20A C 0.1310(5) 0.3036(4) -0.2039(6) 0.050(2) Uani 1 1 d . . .
H20A H 0.1302 0.3383 -0.1851 0.060 Uiso 1 1 calc R . .
C21A C 0.1390(5) 0.2903(4) -0.2945(6) 0.060(3) Uani 1 1 d . . .
H21A H 0.1418 0.3160 -0.3387 0.072 Uiso 1 1 calc R . .
C22A C 0.1426(6) 0.2411(5) -0.3161(6) 0.061(3) Uani 1 1 d . . .
H22A H 0.1488 0.2319 -0.3765 0.073 Uiso 1 1 calc R . .
C23A C 0.1375(5) 0.2029(4) -0.2523(5) 0.0460(19) Uani 1 1 d . . .
H23A H 0.1411 0.1680 -0.2696 0.055 Uiso 1 1 calc R . .
C24A C -0.0934(5) 0.1414(3) -0.0199(6) 0.0406(17) Uani 1 1 d . . .
H24A H -0.1586 0.1503 -0.0423 0.061 Uiso 1 1 calc R . .
H24B H -0.0875 0.1525 0.0417 0.061 Uiso 1 1 calc R . .
H24C H -0.0843 0.1043 -0.0232 0.061 Uiso 1 1 calc R . .
Mn1B Mn 0.08399(8) -0.34437(4) 0.01537(8) 0.0305(3) Uani 1 1 d . . .
O1B O 0.3696(3) -0.3126(3) -0.0461(5) 0.067(2) Uani 1 1 d . A .
O2B O -0.0475(4) -0.3366(2) 0.0274(4) 0.0435(13) Uani 1 1 d . A .
N1B N 0.1162(10) -0.4164(5) 0.0669(12) 0.066(5) Uani 0.56(2) 1 d PDU A 1
C1B C 0.0463(13) -0.4509(6) 0.0892(17) 0.078(7) Uani 0.56(2) 1 d PDU A 1
H1B H -0.0206 -0.4411 0.0926 0.094 Uiso 0.56(2) 1 calc PR A 1
C2B C 0.0746(17) -0.5007(7) 0.107(2) 0.121(12) Uani 0.56(2) 1 d PDU A 1
H2B H 0.0287 -0.5242 0.1310 0.145 Uiso 0.56(2) 1 calc PR A 1
C3B C 0.1718(16) -0.5166(5) 0.0893(19) 0.099(8) Uani 0.56(2) 1 d PDU A 1
H3B H 0.1870 -0.5520 0.0916 0.118 Uiso 0.56(2) 1 calc PR A 1
C4B C 0.2471(14) -0.4814(5) 0.0684(17) 0.090(7) Uani 0.56(2) 1 d PDU A 1
C5B C 0.3458(14) -0.4914(8) 0.072(2) 0.116(14) Uani 0.56(2) 1 d PD A 1
H5B H 0.3689 -0.5252 0.0819 0.140 Uiso 0.56(2) 1 calc PR A 1
C6B C 0.4118(11) -0.4510(11) 0.061(3) 0.17(2) Uani 0.56(2) 1 d PD A 1
H6B H 0.4790 -0.4559 0.0752 0.199 Uiso 0.56(2) 1 calc PR A 1
C7B C 0.3790(10) -0.4025(8) 0.0294(19) 0.076(7) Uani 0.56(2) 1 d PD A 1
H7B H 0.4249 -0.3779 0.0088 0.092 Uiso 0.56(2) 1 calc PR A 1
C8B C 0.2791(9) -0.3916(5) 0.0289(11) 0.039(4) Uani 0.56(2) 1 d PDU A 1
C9B C 0.2154(11) -0.4293(5) 0.0587(17) 0.076(7) Uani 0.56(2) 1 d PDU A 1
N1B' N 0.0812(8) -0.4213(4) 0.0544(10) 0.025(4) Uani 0.44(2) 1 d PDU A 2
C1B' C 0.0038(10) -0.4504(5) 0.0786(12) 0.036(4) Uani 0.44(2) 1 d PD A 2
H1B' H -0.0594 -0.4356 0.0849 0.043 Uiso 0.44(2) 1 calc PR A 2
C2B' C 0.0180(11) -0.5019(5) 0.0941(13) 0.045(5) Uani 0.44(2) 1 d PD A 2
H2B' H -0.0363 -0.5229 0.1090 0.054 Uiso 0.44(2) 1 calc PR A 2
C3B' C 0.1125(10) -0.5234(4) 0.0878(11) 0.031(4) Uani 0.44(2) 1 d PDU A 2
H3B' H 0.1206 -0.5590 0.0986 0.037 Uiso 0.44(2) 1 calc PR A 2
C4B' C 0.1957(10) -0.4935(4) 0.0660(11) 0.034(4) Uani 0.44(2) 1 d PDU A 2
C5B' C 0.2895(10) -0.5119(4) 0.0598(14) 0.041(5) Uani 0.44(2) 1 d PDU A 2
H5B' H 0.3022 -0.5473 0.0671 0.049 Uiso 0.44(2) 1 calc PR A 2
C6B' C 0.3660(10) -0.4781(5) 0.0429(12) 0.041(6) Uani 0.44(2) 1 d PD A 2
H6B' H 0.4315 -0.4904 0.0425 0.049 Uiso 0.44(2) 1 calc PR A 2
C7B' C 0.3476(9) -0.4252(5) 0.0260(15) 0.039(5) Uani 0.44(2) 1 d PD A 2
H7B' H 0.4004 -0.4025 0.0143 0.046 Uiso 0.44(2) 1 calc PR A 2
C8B' C 0.2514(8) -0.4071(4) 0.0268(11) 0.020(4) Uani 0.44(2) 1 d PDU A 2
C9B' C 0.1774(8) -0.4403(3) 0.0524(10) 0.019(3) Uani 0.44(2) 1 d PDU A 2
N2B N 0.2283(5) -0.3515(3) 0.0062(5) 0.0403(14) Uani 1 1 d . A .
N3B N 0.1141(4) -0.2719(2) -0.0488(4) 0.0313(12) Uani 1 1 d . A .
N4B N 0.0784(4) -0.3635(2) -0.1257(4) 0.0303(12) Uani 1 1 d . A .
N5B N 0.1014(4) -0.2928(3) 0.1252(4) 0.0385(14) Uani 1 1 d . A .
C10B C 0.2804(5) -0.3132(3) -0.0336(5) 0.0429(19) Uani 1 1 d . . .
C11B C 0.2213(5) -0.2679(3) -0.0615(6) 0.0395(16) Uani 1 1 d . A .
H11C H 0.2449 -0.2377 -0.0283 0.047 Uiso 1 1 calc R . .
H11D H 0.2341 -0.2615 -0.1249 0.047 Uiso 1 1 calc R . .
C12B C 0.0589(6) -0.2732(2) -0.1335(5) 0.0360(15) Uani 1 1 d . . .
H12C H 0.0803 -0.2445 -0.1716 0.043 Uiso 1 1 calc R A .
H12D H -0.0121 -0.2691 -0.1217 0.043 Uiso 1 1 calc R . .
C13B C 0.0769(5) -0.3232(2) -0.1799(5) 0.0298(14) Uani 1 1 d . A .
C14B C 0.0897(5) -0.3277(3) -0.2703(5) 0.0376(16) Uani 1 1 d . . .
H14B H 0.0890 -0.2984 -0.3074 0.045 Uiso 1 1 calc R A .
C15B C 0.1036(5) -0.3756(3) -0.3045(6) 0.0458(19) Uani 1 1 d . A .
H15B H 0.1118 -0.3799 -0.3663 0.055 Uiso 1 1 calc R . .
C16B C 0.1057(6) -0.4173(3) -0.2504(6) 0.049(2) Uani 1 1 d . . .
H16B H 0.1168 -0.4506 -0.2734 0.059 Uiso 1 1 calc R A .
C17B C 0.0915(6) -0.4098(3) -0.1632(6) 0.0420(18) Uani 1 1 d . A .
H17B H 0.0908 -0.4389 -0.1258 0.050 Uiso 1 1 calc R . .
C18B C 0.0763(5) -0.2311(3) 0.0109(6) 0.0398(16) Uani 1 1 d . . .
H18C H 0.0047 -0.2275 0.0025 0.048 Uiso 1 1 calc R A .
H18D H 0.1074 -0.1981 -0.0048 0.048 Uiso 1 1 calc R . .
C19B C 0.0972(5) -0.2431(3) 0.1055(5) 0.0421(19) Uani 1 1 d . A .
C20B C 0.1061(5) -0.2049(4) 0.1678(6) 0.048(2) Uani 1 1 d . . .
H20B H 0.1077 -0.1698 0.1515 0.058 Uiso 1 1 calc R A .
C21B C 0.1128(5) -0.2209(5) 0.2588(7) 0.064(3) Uani 1 1 d . A .
H21B H 0.1157 -0.1959 0.3043 0.077 Uiso 1 1 calc R . .
C22B C 0.1151(6) -0.2697(5) 0.2793(7) 0.062(3) Uani 1 1 d . . .
H22B H 0.1195 -0.2800 0.3393 0.074 Uiso 1 1 calc R A .
C23B C 0.1110(5) -0.3063(4) 0.2128(5) 0.0468(19) Uani 1 1 d . A .
H23B H 0.1149 -0.3414 0.2280 0.056 Uiso 1 1 calc R . .
C24B C -0.1201(6) -0.3584(4) -0.0285(6) 0.053(2) Uani 1 1 d . . .
H24D H -0.1853 -0.3483 -0.0078 0.079 Uiso 1 1 calc R A .
H24E H -0.1145 -0.3958 -0.0272 0.079 Uiso 1 1 calc R . .
H24F H -0.1105 -0.3463 -0.0891 0.079 Uiso 1 1 calc R . .
S1 S -0.30297(12) 0.14954(6) 0.21993(13) 0.0333(4) Uani 1 1 d D . .
O11 O -0.3327(4) 0.19702(16) 0.2632(3) 0.0354(11) Uani 1 1 d D . .
O12 O -0.3342(4) 0.10357(17) 0.2623(4) 0.0454(13) Uani 1 1 d D . .
O13 O -0.3118(4) 0.14983(17) 0.1258(3) 0.0380(11) Uani 1 1 d D . .
C1 C -0.1726(4) 0.1498(2) 0.2363(4) 0.0235(13) Uani 1 1 d D . .
F11 F -0.1318(3) 0.19168(15) 0.1990(3) 0.0459(11) Uani 1 1 d D . .
F12 F -0.1501(4) 0.15063(16) 0.3241(3) 0.0492(11) Uani 1 1 d D . .
F13 F -0.1285(3) 0.10750(15) 0.2037(4) 0.0486(11) Uani 1 1 d D . .
S2 S 0.2169(5) -0.0511(2) 0.1617(7) 0.127(5) Uani 0.577(9) 1 d PD B 1
O21 O 0.2638(16) -0.0061(7) 0.1173(14) 0.124(8) Uiso 0.577(9) 1 d PD B 1
O22 O 0.223(3) -0.0960(9) 0.116(2) 0.236(17) Uiso 0.577(9) 1 d PD B 1
O23 O 0.1152(11) -0.0428(9) 0.1790(16) 0.146(8) Uiso 0.577(9) 1 d PD B 1
C2 C 0.2552(11) -0.0521(6) 0.2759(11) 0.062(4) Uiso 0.577(9) 1 d PD B 1
F21 F 0.2086(15) -0.0907(7) 0.3169(14) 0.157(7) Uiso 0.577(9) 1 d PD B 1
F22 F 0.2270(14) -0.0089(6) 0.3261(12) 0.126(6) Uiso 0.577(9) 1 d PD B 1
F23 F 0.3498(14) -0.0478(9) 0.2972(17) 0.202(11) Uiso 0.577(9) 1 d PD B 1
S2' S 0.2813(7) -0.06120(18) 0.2074(4) 0.080(3) Uani 0.423(9) 1 d PD B 2
O21' O 0.2693(11) -0.0137(5) 0.1543(11) 0.052(4) Uiso 0.423(9) 1 d PD B 2
O22' O 0.2562(15) -0.1058(6) 0.1692(14) 0.088(6) Uiso 0.423(9) 1 d PD B 2
O23' O 0.3860(12) -0.0681(9) 0.2227(18) 0.118(8) Uiso 0.423(9) 1 d PD B 2
C2' C 0.2536(10) -0.0478(5) 0.3183(10) 0.034(4) Uiso 0.423(9) 1 d PD B 2
F21' F 0.1512(12) -0.0409(8) 0.3160(14) 0.120(7) Uiso 0.423(9) 1 d PD B 2
F22' F 0.2862(17) -0.0023(6) 0.3527(15) 0.119(7) Uiso 0.423(9) 1 d PD B 2
F23' F 0.2725(12) -0.0839(5) 0.3724(10) 0.084(5) Uiso 0.423(9) 1 d PD B 2
O1W O 0.1329(14) -0.0164(5) 0.0105(11) 0.138(8) Uani 0.73(3) 1 d P . .

loop_
_atom_site_aniso_label
_atom_site_aniso_U_11
_atom_site_aniso_U_22
_atom_site_aniso_U_33
_atom_site_aniso_U_23
_atom_site_aniso_U_13
_atom_site_aniso_U_12
Mn1A 0.0241(4) 0.0300(5) 0.0222(6) -0.0048(4) 0.0005(4) 0.0002(3)
O1A 0.021(2) 0.040(2) 0.040(3) 0.001(2) -0.010(2) 0.0031(16)
O2A 0.027(2) 0.043(2) 0.024(3) 0.0005(19) 0.0043(19) -0.0028(17)
N1A 0.049(4) 0.057(4) 0.058(5) -0.044(4) -0.006(3) -0.004(3)
C1A 0.062(6) 0.106(9) 0.122(12) -0.079(9) -0.026(7) 0.001(6)
C2A 0.076(7) 0.093(8) 0.090(9) -0.059(7) 0.008(6) -0.024(6)
C3A 0.076(7) 0.095(8) 0.096(10) -0.064(8) 0.004(7) -0.010(6)
C4A 0.072(6) 0.051(5) 0.093(8) -0.040(5) -0.002(6) -0.003(4)
C5A 0.053(5) 0.065(6) 0.127(11) -0.054(7) 0.009(6) 0.005(4)
C6A 0.058(5) 0.048(5) 0.092(8) -0.030(5) 0.006(5) 0.016(4)
C7A 0.039(4) 0.041(4) 0.055(6) -0.015(3) 0.004(4) 0.006(3)
C8A 0.040(4) 0.035(3) 0.030(4) -0.005(3) 0.001(3) 0.003(3)
C9A 0.040(4) 0.051(4) 0.063(6) -0.027(4) 0.011(4) -0.001(3)
N2A 0.025(2) 0.035(3) 0.029(4) 0.003(2) 0.000(2) 0.0028(18)
N3A 0.020(2) 0.024(2) 0.029(3) 0.000(2) -0.010(2) 0.0025(17)
N4A 0.028(2) 0.028(3) 0.028(3) 0.000(2) 0.001(2) 0.000(2)
N5A 0.017(2) 0.059(4) 0.020(3) 0.002(2) 0.003(2) -0.003(2)
C10A 0.024(3) 0.028(3) 0.022(4) 0.006(2) 0.003(2) -0.001(2)
C11A 0.016(3) 0.032(3) 0.050(5) 0.002(3) -0.009(3) 0.000(2)
C12A 0.031(3) 0.028(3) 0.018(3) -0.006(2) -0.001(2) 0.001(2)
C13A 0.024(3) 0.035(3) 0.023(4) -0.004(3) 0.006(2) -0.002(2)
C14A 0.031(3) 0.042(4) 0.024(4) -0.001(3) -0.007(3) 0.005(3)
C15A 0.043(4) 0.051(4) 0.043(5) 0.010(4) 0.007(3) -0.009(3)
C16A 0.039(4) 0.044(4) 0.048(5) 0.016(4) 0.003(3) 0.004(3)
C17A 0.034(3) 0.035(3) 0.042(5) -0.001(3) 0.001(3) -0.004(3)
C18A 0.026(3) 0.027(3) 0.037(4) 0.014(3) -0.008(3) 0.000(2)
C19A 0.018(3) 0.054(4) 0.036(5) 0.019(3) -0.002(3) 0.002(3)
C20A 0.016(3) 0.080(5) 0.054(6) 0.041(4) 0.000(3) 0.004(3)
C21A 0.027(3) 0.109(8) 0.043(6) 0.042(5) -0.002(3) 0.009(4)
C22A 0.033(4) 0.125(9) 0.024(5) 0.028(5) 0.004(3) -0.005(5)
C23A 0.023(3) 0.091(6) 0.024(4) -0.002(4) -0.004(3) -0.008(3)
C24A 0.030(3) 0.052(4) 0.040(4) -0.001(3) -0.001(3) -0.010(3)
Mn1B 0.0326(5) 0.0403(6) 0.0186(6) 0.0048(4) -0.0003(5) -0.0003(4)
O1B 0.018(2) 0.117(5) 0.065(5) -0.054(4) -0.004(3) 0.004(3)
O2B 0.033(3) 0.074(3) 0.023(3) -0.006(2) 0.005(2) -0.011(2)
N1B 0.052(7) 0.088(8) 0.058(8) 0.035(7) -0.014(6) -0.008(7)
C1B 0.073(10) 0.081(9) 0.080(10) 0.042(8) 0.001(8) -0.032(8)
C2B 0.128(15) 0.114(14) 0.120(15) 0.022(10) 0.009(10) -0.003(10)
C3B 0.106(12) 0.089(11) 0.101(12) 0.011(9) -0.003(9) -0.012(9)
C4B 0.094(11) 0.087(10) 0.090(11) 0.016(8) -0.001(9) 0.000(9)
C5B 0.11(2) 0.11(2) 0.13(3) 0.09(2) 0.03(2) 0.056(19)
C6B 0.066(16) 0.19(3) 0.24(5) 0.16(4) -0.01(2) 0.009(18)
C7B 0.061(12) 0.084(16) 0.084(18) 0.027(16) -0.002(12) 0.018(11)
C8B 0.038(6) 0.045(7) 0.034(7) 0.016(6) -0.005(6) -0.016(6)
C9B 0.077(10) 0.074(10) 0.076(10) 0.025(8) -0.010(8) 0.003(8)
N1B' 0.026(4) 0.025(4) 0.025(4) 0.0008(10) -0.0002(11) -0.0003(10)
C1B' 0.025(9) 0.053(10) 0.029(10) 0.001(7) -0.008(7) -0.021(7)
C2B' 0.058(12) 0.042(9) 0.035(11) 0.016(7) 0.021(9) -0.005(8)
C3B' 0.047(8) 0.021(6) 0.025(7) 0.013(5) 0.007(6) -0.008(5)
C4B' 0.055(8) 0.020(6) 0.028(7) 0.016(5) 0.002(6) -0.002(6)
C5B' 0.049(8) 0.032(7) 0.041(8) 0.003(6) 0.005(7) 0.004(6)
C6B' 0.053(12) 0.060(13) 0.009(9) 0.000(9) -0.003(8) 0.030(11)
C7B' 0.041(10) 0.039(10) 0.035(10) 0.013(9) -0.001(9) 0.020(8)
C8B' 0.026(7) 0.018(6) 0.017(7) 0.015(5) -0.002(6) -0.003(6)
C9B' 0.028(7) 0.017(6) 0.014(6) 0.003(4) -0.001(5) 0.000(5)
N2B 0.040(3) 0.058(4) 0.023(3) -0.011(3) -0.006(3) 0.015(3)
N3B 0.029(2) 0.039(3) 0.026(3) -0.009(2) 0.001(2) 0.002(2)
N4B 0.041(3) 0.030(3) 0.020(3) 0.005(2) 0.000(2) -0.003(2)
N5B 0.030(3) 0.062(4) 0.024(3) -0.006(3) 0.001(2) 0.006(2)
C10B 0.031(3) 0.060(4) 0.038(5) -0.035(4) -0.003(3) -0.002(3)
C11B 0.032(3) 0.042(3) 0.044(4) -0.019(3) 0.010(3) -0.008(3)
C12B 0.041(3) 0.034(3) 0.033(4) 0.006(3) 0.005(3) 0.008(3)
C13B 0.037(3) 0.033(3) 0.020(4) 0.001(3) 0.002(3) -0.005(2)
C14B 0.040(4) 0.051(4) 0.022(4) 0.007(3) 0.004(3) 0.001(3)
C15B 0.041(4) 0.076(5) 0.020(4) -0.011(4) -0.002(3) -0.004(3)
C16B 0.067(5) 0.040(4) 0.041(5) -0.011(3) -0.004(4) -0.004(3)
C17B 0.054(4) 0.033(4) 0.039(5) -0.002(3) -0.007(3) -0.006(3)
C18B 0.040(4) 0.045(4) 0.035(4) -0.003(3) -0.001(3) 0.006(3)
C19B 0.016(3) 0.079(6) 0.031(5) -0.015(4) 0.003(3) 0.003(3)
C20B 0.029(3) 0.067(5) 0.048(5) -0.029(4) 0.001(3) 0.005(3)
C21B 0.024(4) 0.121(9) 0.049(6) -0.044(6) -0.009(4) 0.009(4)
C22B 0.023(3) 0.127(9) 0.036(6) -0.014(5) 0.004(3) 0.008(4)
C23B 0.029(3) 0.088(6) 0.023(4) 0.001(4) -0.001(3) -0.006(3)
C24B 0.039(4) 0.080(6) 0.040(5) -0.006(4) -0.004(4) -0.013(4)
S1 0.0357(8) 0.0288(7) 0.0353(10) 0.0000(6) 0.0007(7) 0.0023(6)
O11 0.048(3) 0.025(2) 0.033(3) 0.0003(18) 0.003(2) 0.0042(19)
O12 0.050(3) 0.028(2) 0.058(4) 0.006(2) 0.012(3) -0.007(2)
O13 0.053(3) 0.035(2) 0.026(3) 0.0015(19) -0.003(2) 0.002(2)
C1 0.021(3) 0.023(2) 0.027(4) 0.003(2) 0.010(2) 0.001(2)
F11 0.060(3) 0.034(2) 0.043(3) -0.0002(18) 0.003(2) -0.0186(18)
F12 0.060(3) 0.048(2) 0.039(3) 0.0050(19) -0.013(2) 0.000(2)
F13 0.043(2) 0.039(2) 0.064(3) -0.007(2) 0.003(2) 0.0090(17)
S2 0.070(4) 0.072(3) 0.239(12) -0.054(5) 0.067(5) -0.013(3)
S2' 0.142(7) 0.034(2) 0.064(5) -0.007(2) -0.040(4) 0.008(3)
O1W 0.22(2) 0.076(8) 0.119(13) -0.028(8) 0.057(12) 0.040(9)

loop_
_atom_type_symbol
_atom_type_description
_atom_type_scat_dispersion_real
_atom_type_scat_dispersion_imag
_atom_type_scat_source
C C 0.0181 0.0091 'International Tables Vol C Tables 4.2.6.8 and 6.1.1.4'
H H 0.0000 0.0000 'International Tables Vol C Tables 4.2.6.8 and 6.1.1.4'
N N 0.0311 0.0180 'International Tables Vol C Tables 4.2.6.8 and 6.1.1.4'
O O 0.0492 0.0322 'International Tables Vol C Tables 4.2.6.8 and 6.1.1.4'
F F 0.0727 0.0534 'International Tables Vol C Tables 4.2.6.8 and 6.1.1.4'
S S 0.3331 0.5567 'International Tables Vol C Tables 4.2.6.8 and 6.1.1.4'
Mn Mn -0.5299 2.8052 'International Tables Vol C Tables 4.2.6.8 and 6.1.1.4'

loop_
_geom_angle_atom_site_label_1
_geom_angle_atom_site_label_2
_geom_angle_atom_site_label_3
_geom_angle
O2A Mn1A N2A 177.9(3)
O2A Mn1A N1A 98.7(2)
N2A Mn1A N1A 80.0(2)
O2A Mn1A N3A 99.38(19)
N2A Mn1A N3A 81.8(2)
N1A Mn1A N3A 161.7(2)
O2A Mn1A N4A 94.1(2)
N2A Mn1A N4A 87.8(2)
N1A Mn1A N4A 104.2(3)
N3A Mn1A N4A 77.4(2)
O2A Mn1A N5A 87.8(2)
N2A Mn1A N5A 90.8(2)
N1A Mn1A N5A 100.3(3)
N3A Mn1A N5A 77.6(2)
N4A Mn1A N5A 154.8(2)
C24A O2A Mn1A 126.1(4)
C1A N1A C9A 122.3(6)
C1A N1A Mn1A 125.7(6)
C9A N1A Mn1A 111.7(4)
N1A C1A C2A 119.5(9)
N1A C1A H1A 120.2
C2A C1A H1A 120.2
C1A C2A C3A 120.1(8)
C1A C2A H2A 119.9
C3A C2A H2A 119.9
C2A C3A C4A 121.9(7)
C2A C3A H3A 119.1
C4A C3A H3A 119.1
C5A C4A C3A 125.3(7)
C5A C4A C9A 119.1(8)
C3A C4A C9A 115.6(8)
C4A C5A C6A 119.6(7)
C4A C5A H5A 120.2
C6A C5A H5A 120.2
C5A C6A C7A 121.3(8)
C5A C6A H6A 119.3
C7A C6A H6A 119.3
C8A C7A C6A 118.8(7)
C8A C7A H7A 120.6
C6A C7A H7A 120.6
C9A C8A N2A 113.5(6)
C9A C8A C7A 119.1(6)
N2A C8A C7A 127.3(6)
C8A C9A N1A 117.8(5)
C8A C9A C4A 121.7(7)
N1A C9A C4A 120.4(7)
C10A N2A C8A 123.7(5)
C10A N2A Mn1A 119.4(4)
C8A N2A Mn1A 116.8(4)
C18A N3A C11A 111.3(5)
C18A N3A C12A 110.8(5)
C11A N3A C12A 111.2(5)
C18A N3A Mn1A 109.2(4)
C11A N3A Mn1A 108.5(4)
C12A N3A Mn1A 105.7(3)
C17A N4A C13A 119.8(7)
C17A N4A Mn1A 126.3(5)
C13A N4A Mn1A 112.8(4)
C23A N5A C19A 119.2(7)
C23A N5A Mn1A 127.2(6)
C19A N5A Mn1A 113.6(5)
O1A C10A N2A 127.6(6)
O1A C10A C11A 116.5(5)
N2A C10A C11A 115.9(5)
N3A C11A C10A 114.3(5)
N3A C11A H11A 108.7
C10A C11A H11A 108.7
N3A C11A H11B 108.7
C10A C11A H11B 108.7
H11A C11A H11B 107.6
C13A C12A N3A 109.5(5)
C13A C12A H12A 109.8
N3A C12A H12A 109.8
C13A C12A H12B 109.8
N3A C12A H12B 109.8
H12A C12A H12B 108.2
N4A C13A C14A 120.6(6)
N4A C13A C12A 115.2(6)
C14A C13A C12A 124.1(6)
C15A C14A C13A 120.7(7)
C15A C14A H14A 119.6
C13A C14A H14A 119.6
C14A C15A C16A 118.4(8)
C14A C15A H15A 120.8
C16A C15A H15A 120.8
C15A C16A C17A 119.0(7)
C15A C16A H16A 120.5
C17A C16A H16A 120.5
N4A C17A C16A 121.4(7)
N4A C17A H17A 119.3
C16A C17A H17A 119.3
N3A C18A C19A 109.8(5)
N3A C18A H18A 109.7
C19A C18A H18A 109.7
N3A C18A H18B 109.7
C19A C18A H18B 109.7
H18A C18A H18B 108.2
N5A C19A C20A 123.4(8)
N5A C19A C18A 117.7(6)
C20A C19A C18A 118.7(7)
C19A C20A C21A 116.6(9)
C19A C20A H20A 121.7
C21A C20A H20A 121.7
C22A C21A C20A 118.7(8)
C22A C21A H21A 120.6
C20A C21A H21A 120.6
C21A C22A C23A 121.5(9)
C21A C22A H22A 119.3
C23A C22A H22A 119.3
N5A C23A C22A 120.6(9)
N5A C23A H23A 119.7
C22A C23A H23A 119.7
O2A C24A H24A 109.5
O2A C24A H24B 109.5
H24A C24A H24B 109.5
O2A C24A H24C 109.5
H24A C24A H24C 109.5
H24B C24A H24C 109.5
O2B Mn1B N2B 178.0(3)
O2B Mn1B N1B 105.8(4)
N2B Mn1B N1B 74.5(4)
O2B Mn1B N1B' 93.5(3)
N2B Mn1B N1B' 87.0(4)
N1B Mn1B N1B' 14.5(4)
O2B Mn1B N5B 87.8(2)
N2B Mn1B N5B 90.2(2)
N1B Mn1B N5B 104.7(6)
N1B' Mn1B N5B 112.7(5)
O2B Mn1B N3B 97.7(2)
N2B Mn1B N3B 82.1(3)
N1B Mn1B N3B 156.5(4)
N1B' Mn1B N3B 165.4(4)
N5B Mn1B N3B 77.1(2)
O2B Mn1B N4B 95.1(2)
N2B Mn1B N4B 86.8(2)
N1B Mn1B N4B 99.5(5)
N1B' Mn1B N4B 93.1(4)
N5B Mn1B N4B 153.8(2)
N3B Mn1B N4B 76.7(2)
C24B O2B Mn1B 125.7(5)
C1B N1B C9B 122.9(8)
C1B N1B Mn1B 123.1(9)
C9B N1B Mn1B 112.8(7)
N1B C1B C2B 118.5(11)
N1B C1B H1B 120.7
C2B C1B H1B 120.7
C1B C2B C3B 120.0(10)
C1B C2B H2B 120.0
C3B C2B H2B 120.0
C2B C3B C4B 122.1(9)
C2B C3B H3B 118.9
C4B C3B H3B 118.9
C5B C4B C3B 125.4(10)
C5B C4B C9B 118.7(10)
C3B C4B C9B 114.9(9)
C4B C5B C6B 118.9(10)
C4B C5B H5B 120.6
C6B C5B H5B 120.6
C5B C6B C7B 120.6(10)
C5B C6B H6B 119.7
C7B C6B H6B 119.7
C8B C7B C6B 119.3(9)
C8B C7B H7B 120.4
C6B C7B H7B 120.4
N2B C8B C9B 109.0(8)
N2B C8B C7B 133.3(10)
C9B C8B C7B 117.7(8)
C8B C9B N1B 117.5(7)
C8B C9B C4B 121.2(9)
N1B C9B C4B 120.7(9)
C1B' N1B' C9B' 122.5(8)
C1B' N1B' Mn1B 129.0(7)
C9B' N1B' Mn1B 108.4(6)
N1B' C1B' C2B' 119.0(10)
N1B' C1B' H1B' 120.5
C2B' C1B' H1B' 120.5
C1B' C2B' C3B' 120.4(10)
C1B' C2B' H2B' 119.8
C3B' C2B' H2B' 119.8
C2B' C3B' C4B' 121.8(8)
C2B' C3B' H3B' 119.1
C4B' C3B' H3B' 119.1
C5B' C4B' C3B' 124.8(9)
C5B' C4B' C9B' 119.6(9)
C3B' C4B' C9B' 115.5(9)
C4B' C5B' C6B' 119.4(9)
C4B' C5B' H5B' 120.3
C6B' C5B' H5B' 120.3
C5B' C6B' C7B' 121.0(9)
C5B' C6B' H6B' 119.5
C7B' C6B' H6B' 119.5
C8B' C7B' C6B' 119.5(9)
C8B' C7B' H7B' 120.3
C6B' C7B' H7B' 120.3
C9B' C8B' C7B' 118.4(8)
C9B' C8B' N2B 120.3(7)
C7B' C8B' N2B 121.2(8)
C8B' C9B' N1B' 117.8(7)
C8B' C9B' C4B' 121.4(8)
N1B' C9B' C4B' 120.3(8)
C8B N2B C10B 115.5(8)
C8B N2B C8B' 20.9(6)
C10B N2B C8B' 133.1(7)
C8B N2B Mn1B 125.8(7)
C10B N2B Mn1B 118.5(5)
C8B' N2B Mn1B 106.3(6)
C11B N3B C12B 112.9(6)
C11B N3B C18B 111.7(5)
C12B N3B C18B 111.3(5)
C11B N3B Mn1B 107.9(4)
C12B N3B Mn1B 105.7(4)
C18B N3B Mn1B 106.8(4)
C13B N4B C17B 116.8(6)
C13B N4B Mn1B 114.7(4)
C17B N4B Mn1B 127.6(5)
C19B N5B C23B 117.9(7)
C19B N5B Mn1B 115.7(5)
C23B N5B Mn1B 126.3(6)
O1B C10B N2B 126.1(8)
O1B C10B C11B 118.7(8)
N2B C10B C11B 115.2(6)
N3B C11B C10B 116.1(6)
N3B C11B H11C 108.3
C10B C11B H11C 108.3
N3B C11B H11D 108.3
C10B C11B H11D 108.3
H11C C11B H11D 107.4
N3B C12B C13B 109.9(5)
N3B C12B H12C 109.7
C13B C12B H12C 109.7
N3B C12B H12D 109.7
C13B C12B H12D 109.7
H12C C12B H12D 108.2
N4B C13B C14B 122.5(7)
N4B C13B C12B 113.7(6)
C14B C13B C12B 123.8(6)
C15B C14B C13B 118.0(7)
C15B C14B H14B 121.0
C13B C14B H14B 121.0
C16B C15B C14B 120.6(8)
C16B C15B H15B 119.7
C14B C15B H15B 119.7
C17B C16B C15B 117.8(8)
C17B C16B H16B 121.1
C15B C16B H16B 121.1
N4B C17B C16B 124.3(7)
N4B C17B H17B 117.9
C16B C17B H17B 117.9
N3B C18B C19B 111.4(6)
N3B C18B H18C 109.3
C19B C18B H18C 109.3
N3B C18B H18D 109.3
C19B C18B H18D 109.3
H18C C18B H18D 108.0
N5B C19B C20B 123.4(8)
N5B C19B C18B 115.2(7)
C20B C19B C18B 121.3(8)
C19B C20B C21B 116.6(9)
C19B C20B H20B 121.7
C21B C20B H20B 121.7
C22B C21B C20B 120.6(9)
C22B C21B H21B 119.7
C20B C21B H21B 119.7
C21B C22B C23B 119.8(10)
C21B C22B H22B 120.1
C23B C22B H22B 120.1
N5B C23B C22B 121.7(9)
N5B C23B H23B 119.2
C22B C23B H23B 119.2
O2B C24B H24D 109.5
O2B C24B H24E 109.5
H24D C24B H24E 109.5
O2B C24B H24F 109.5
H24D C24B H24F 109.5
H24E C24B H24F 109.5
O12 S1 O13 115.3(3)
O12 S1 O11 115.6(3)
O13 S1 O11 114.8(3)
O12 S1 C1 103.7(3)
O13 S1 C1 102.7(3)
O11 S1 C1 102.1(3)
F13 C1 F11 109.2(5)
F13 C1 F12 105.6(5)
F11 C1 F12 107.5(5)
F13 C1 S1 112.8(4)
F11 C1 S1 110.6(4)
F12 C1 S1 110.9(4)
O22 S2 O23 106.2(16)
O22 S2 O21 115.1(16)
O23 S2 O21 112.1(13)
O22 S2 C2 117.1(16)
O23 S2 C2 96.2(11)
O21 S2 C2 108.5(10)
F23 C2 F21 114.1(17)
F23 C2 F22 93.8(15)
F21 C2 F22 102.9(15)
F23 C2 S2 120.6(16)
F21 C2 S2 108.4(13)
F22 C2 S2 115.1(11)
O22' S2' O23' 102.2(13)
O22' S2' O21' 117.6(11)
O23' S2' O21' 107.3(12)
O22' S2' C2' 121.9(11)
O23' S2' C2' 94.8(11)
O21' S2' C2' 109.1(8)
F23' C2' F22' 109.5(15)
F23' C2' F21' 108.1(14)
F22' C2' F21' 102.6(14)
F23' C2' S2' 115.0(11)
F22' C2' S2' 117.7(13)
F21' C2' S2' 102.4(12)

loop_
_geom_bond_atom_site_label_1
_geom_bond_atom_site_label_2
_geom_bond_distance
Mn1A O2A 1.825(4)
Mn1A N2A 1.979(5)
Mn1A N1A 2.051(5)
Mn1A N3A 2.175(5)
Mn1A N4A 2.203(6)
Mn1A N5A 2.212(6)
O1A C10A 1.235(7)
O2A C24A 1.408(9)
N1A C1A 1.350(10)
N1A C9A 1.404(9)
C1A C2A 1.384(12)
C1A H1A 0.9500
C2A C3A 1.410(14)
C2A H2A 0.9500
C3A C4A 1.417(12)
C3A H3A 0.9500
C4A C5A 1.371(13)
C4A C9A 1.432(9)
C5A C6A 1.388(13)
C5A H5A 0.9500
C6A C7A 1.431(9)
C6A H6A 0.9500
C7A C8A 1.394(8)
C7A H7A 0.9500
C8A C9A 1.380(9)
C8A N2A 1.393(8)
N2A C10A 1.343(8)
N3A C18A 1.487(7)
N3A C11A 1.490(7)
N3A C12A 1.493(9)
N4A C17A 1.330(9)
N4A C13A 1.357(9)
N5A C23A 1.317(10)
N5A C19A 1.334(10)
C10A C11A 1.520(8)
C11A H11A 0.9900
C11A H11B 0.9900
C12A C13A 1.485(9)
C12A H12A 0.9900
C12A H12B 0.9900
C13A C14A 1.386(11)
C14A C15A 1.366(11)
C14A H14A 0.9500
C15A C16A 1.391(12)
C15A H15A 0.9500
C16A C17A 1.405(12)
C16A H16A 0.9500
C17A H17A 0.9500
C18A C19A 1.541(11)
C18A H18A 0.9900
C18A H18B 0.9900
C19A C20A 1.380(10)
C20A C21A 1.419(15)
C20A H20A 0.9500
C21A C22A 1.327(15)
C21A H21A 0.9500
C22A C23A 1.394(12)
C22A H22A 0.9500
C23A H23A 0.9500
C24A H24A 0.9800
C24A H24B 0.9800
C24A H24C 0.9800
Mn1B O2B 1.814(5)
Mn1B N2B 1.982(6)
Mn1B N1B 2.087(11)
Mn1B N1B' 2.098(9)
Mn1B N5B 2.155(7)
Mn1B N3B 2.168(6)
Mn1B N4B 2.195(6)
O1B C10B 1.231(9)
O2B C24B 1.423(9)
N1B C1B 1.354(11)
N1B C9B 1.400(10)
C1B C2B 1.386(13)
C1B H1B 0.9500
C2B C3B 1.414(15)
C2B H2B 0.9500
C3B C4B 1.415(13)
C3B H3B 0.9500
C4B C5B 1.373(14)
C4B C9B 1.436(11)
C5B C6B 1.396(15)
C5B H5B 0.9500
C6B C7B 1.431(12)
C6B H6B 0.9500
C7B C8B 1.393(10)
C7B H7B 0.9500
C8B N2B 1.303(13)
C8B C9B 1.389(11)
N1B' C1B' 1.351(11)
N1B' C9B' 1.402(10)
C1B' C2B' 1.382(13)
C1B' H1B' 0.9500
C2B' C3B' 1.409(15)
C2B' H2B' 0.9500
C3B' C4B' 1.417(13)
C3B' H3B' 0.9500
C4B' C5B' 1.370(14)
C4B' C9B' 1.430(10)
C5B' C6B' 1.390(15)
C5B' H5B' 0.9500
C6B' C7B' 1.430(12)
C6B' H6B' 0.9500
C7B' C8B' 1.394(10)
C7B' H7B' 0.9500
C8B' C9B' 1.386(11)
C8B' N2B 1.522(12)
N2B C10B 1.368(11)
N3B C11B 1.479(8)
N3B C12B 1.488(10)
N3B C18B 1.490(9)
N4B C13B 1.337(9)
N4B C17B 1.348(9)
N5B C19B 1.333(11)
N5B C23B 1.379(11)
C10B C11B 1.494(11)
C11B H11C 0.9900
C11B H11D 0.9900
C12B C13B 1.504(9)
C12B H12C 0.9900
C12B H12D 0.9900
C13B C14B 1.384(11)
C14B C15B 1.370(12)
C14B H14B 0.9500
C15B C16B 1.364(13)
C15B H15B 0.9500
C16B C17B 1.349(13)
C16B H16B 0.9500
C17B H17B 0.9500
C18B C19B 1.495(12)
C18B H18C 0.9900
C18B H18D 0.9900
C19B C20B 1.380(11)
C20B C21B 1.443(15)
C20B H20B 0.9500
C21B C22B 1.315(16)
C21B H21B 0.9500
C22B C23B 1.389(14)
C22B H22B 0.9500
C23B H23B 0.9500
C24B H24D 0.9800
C24B H24E 0.9800
C24B H24F 0.9800
S1 O12 1.428(5)
S1 O13 1.431(5)
S1 O11 1.461(5)
S1 C1 1.796(6)
C1 F13 1.350(7)
C1 F11 1.353(7)
C1 F12 1.366(8)
S2 O22 1.366(16)
S2 O23 1.428(15)
S2 O21 1.500(14)
S2 C2 1.807(15)
C2 F23 1.334(16)
C2 F21 1.343(15)
C2 F22 1.415(16)
S2' O22' 1.345(14)
S2' O23' 1.458(15)
S2' O21' 1.488(13)
S2' C2' 1.757(14)
C2' F23' 1.275(15)
C2' F22' 1.374(16)
C2' F21' 1.409(15)

loop_
_geom_torsion_atom_site_label_1
_geom_torsion_atom_site_label_2
_geom_torsion_atom_site_label_3
_geom_torsion_atom_site_label_4
_geom_torsion
N2A Mn1A O2A C24A 134(6)
N1A Mn1A O2A C24A 81.3(6)
N3A Mn1A O2A C24A -101.7(6)
N4A Mn1A O2A C24A -23.8(6)
N5A Mn1A O2A C24A -178.7(6)
O2A Mn1A N1A C1A 4.0(12)
N2A Mn1A N1A C1A -174.3(12)
N3A Mn1A N1A C1A -166.9(10)
N4A Mn1A N1A C1A 100.5(11)
N5A Mn1A N1A C1A -85.4(11)
O2A Mn1A N1A C9A 178.1(7)
N2A Mn1A N1A C9A -0.2(7)
N3A Mn1A N1A C9A 7.3(15)
N4A Mn1A N1A C9A -85.4(7)
N5A Mn1A N1A C9A 88.8(7)
C9A N1A C1A C2A -2(2)
Mn1A N1A C1A C2A 171.7(11)
N1A C1A C2A C3A 3(2)
C1A C2A C3A C4A -1(2)
C2A C3A C4A C5A 178.6(14)
C2A C3A C4A C9A -3(2)
C3A C4A C5A C6A 177.5(14)
C9A C4A C5A C6A -1(2)
C4A C5A C6A C7A -4(2)
C5A C6A C7A C8A 5.8(17)
C6A C7A C8A C9A -2.3(13)
C6A C7A C8A N2A -179.7(9)
N2A C8A C9A N1A -3.3(12)
C7A C8A C9A N1A 179.0(8)
N2A C8A C9A C4A 174.9(9)
C7A C8A C9A C4A -2.8(14)
C1A N1A C9A C8A 176.4(12)
Mn1A N1A C9A C8A 2.0(11)
C1A N1A C9A C4A -1.9(17)
Mn1A N1A C9A C4A -176.3(9)
C5A C4A C9A C8A 4.7(18)
C3A C4A C9A C8A -174.2(11)
C5A C4A C9A N1A -177.1(12)
C3A C4A C9A N1A 4.0(17)
C9A C8A N2A C10A -179.2(7)
C7A C8A N2A C10A -1.7(12)
C9A C8A N2A Mn1A 3.1(9)
C7A C8A N2A Mn1A -179.4(7)
O2A Mn1A N2A C10A 128(6)
N1A Mn1A N2A C10A -179.4(6)
N3A Mn1A N2A C10A 2.9(5)
N4A Mn1A N2A C10A -74.6(5)
N5A Mn1A N2A C10A 80.3(5)
O2A Mn1A N2A C8A -55(6)
N1A Mn1A N2A C8A -1.6(5)
N3A Mn1A N2A C8A -179.2(5)
N4A Mn1A N2A C8A 103.3(5)
N5A Mn1A N2A C8A -101.9(5)
O2A Mn1A N3A C18A -57.6(4)
N2A Mn1A N3A C18A 120.7(4)
N1A Mn1A N3A C18A 113.2(10)
N4A Mn1A N3A C18A -149.7(4)
N5A Mn1A N3A C18A 28.0(4)
O2A Mn1A N3A C11A -179.1(4)
N2A Mn1A N3A C11A -0.8(4)
N1A Mn1A N3A C11A -8.3(12)
N4A Mn1A N3A C11A 88.8(4)
N5A Mn1A N3A C11A -93.5(4)
O2A Mn1A N3A C12A 61.6(4)
N2A Mn1A N3A C12A -120.2(4)
N1A Mn1A N3A C12A -127.6(10)
N4A Mn1A N3A C12A -30.6(3)
N5A Mn1A N3A C12A 147.2(4)
O2A Mn1A N4A C17A 103.9(5)
N2A Mn1A N4A C17A -75.3(5)
N1A Mn1A N4A C17A 3.9(6)
N3A Mn1A N4A C17A -157.4(6)
N5A Mn1A N4A C17A -162.5(5)
O2A Mn1A N4A C13A -88.7(4)
N2A Mn1A N4A C13A 92.1(4)
N1A Mn1A N4A C13A 171.3(4)
N3A Mn1A N4A C13A 10.0(4)
N5A Mn1A N4A C13A 5.0(7)
O2A Mn1A N5A C23A -91.1(5)
N2A Mn1A N5A C23A 87.3(5)
N1A Mn1A N5A C23A 7.3(6)
N3A Mn1A N5A C23A 168.8(5)
N4A Mn1A N5A C23A 173.9(5)
O2A Mn1A N5A C19A 86.7(4)
N2A Mn1A N5A C19A -94.8(4)
N1A Mn1A N5A C19A -174.8(4)
N3A Mn1A N5A C19A -13.4(4)
N4A Mn1A N5A C19A -8.3(7)
C8A N2A C10A O1A -2.5(11)
Mn1A N2A C10A O1A 175.2(6)
C8A N2A C10A C11A 177.9(6)
Mn1A N2A C10A C11A -4.4(8)
C18A N3A C11A C10A -121.2(6)
C12A N3A C11A C10A 114.8(6)
Mn1A N3A C11A C10A -1.0(7)
O1A C10A C11A N3A -176.2(6)
N2A C10A C11A N3A 3.4(9)
C18A N3A C12A C13A 165.4(5)
C11A N3A C12A C13A -70.2(6)
Mn1A N3A C12A C13A 47.4(5)
C17A N4A C13A C14A -1.9(9)
Mn1A N4A C13A C14A -170.2(5)
C17A N4A C13A C12A -177.6(6)
Mn1A N4A C13A C12A 14.1(6)
N3A C12A C13A N4A -42.2(7)
N3A C12A C13A C14A 142.2(6)
N4A C13A C14A C15A 0.7(10)
C12A C13A C14A C15A 176.0(6)
C13A C14A C15A C16A -0.2(11)
C14A C15A C16A C17A 0.9(11)
C13A N4A C17A C16A 2.6(10)
Mn1A N4A C17A C16A 169.2(5)
C15A C16A C17A N4A -2.1(11)
C11A N3A C18A C19A 81.9(6)
C12A N3A C18A C19A -153.8(5)
Mn1A N3A C18A C19A -37.9(5)
C23A N5A C19A C20A -0.5(9)
Mn1A N5A C19A C20A -178.6(5)
C23A N5A C19A C18A 173.7(5)
Mn1A N5A C19A C18A -4.3(7)
N3A C18A C19A N5A 28.7(7)
N3A C18A C19A C20A -156.7(5)
N5A C19A C20A C21A 2.0(9)
C18A C19A C20A C21A -172.2(6)
C19A C20A C21A C22A -2.0(10)
C20A C21A C22A C23A 0.8(12)
C19A N5A C23A C22A -0.9(9)
Mn1A N5A C23A C22A 176.8(5)
C21A C22A C23A N5A 0.8(12)
N2B Mn1B O2B C24B -175(57)
N1B Mn1B O2B C24B -78.8(9)
N1B' Mn1B O2B C24B -70.9(8)
N5B Mn1B O2B C24B 176.5(7)
N3B Mn1B O2B C24B 99.8(7)
N4B Mn1B O2B C24B 22.6(7)
O2B Mn1B N1B C1B 9.7(19)
N2B Mn1B N1B C1B -172.3(19)
N1B' Mn1B N1B C1B -24(2)
N5B Mn1B N1B C1B 101.6(18)
N3B Mn1B N1B C1B -166.9(14)
N4B Mn1B N1B C1B -88.4(18)
O2B Mn1B N1B C9B 177.2(15)
N2B Mn1B N1B C9B -4.9(15)
N1B' Mn1B N1B C9B 144(4)
N5B Mn1B N1B C9B -91.0(16)
N3B Mn1B N1B C9B 1(3)
N4B Mn1B N1B C9B 79.1(16)
C9B N1B C1B C2B 2(4)
Mn1B N1B C1B C2B 168(2)
N1B C1B C2B C3B -9(5)
C1B C2B C3B C4B 11(5)
C2B C3B C4B C5B 163(3)
C2B C3B C4B C9B -5(4)
C3B C4B C5B C6B -171(3)
C9B C4B C5B C6B -4(4)
C4B C5B C6B C7B -13(5)
C5B C6B C7B C8B 15(5)
C6B C7B C8B N2B 178(3)
C6B C7B C8B C9B -1(4)
N2B C8B C9B N1B -6(3)
C7B C8B C9B N1B 173(2)
N2B C8B C9B C4B 165(2)
C7B C8B C9B C4B -16(3)
C1B N1B C9B C8B 175(2)
Mn1B N1B C9B C8B 8(3)
C1B N1B C9B C4B 4(4)
Mn1B N1B C9B C4B -163.5(19)
C5B C4B C9B C8B 18(4)
C3B C4B C9B C8B -173(2)
C5B C4B C9B N1B -171(3)
C3B C4B C9B N1B -2(4)
O2B Mn1B N1B' C1B' -0.2(16)
N2B Mn1B N1B' C1B' 177.9(15)
N1B Mn1B N1B' C1B' 148(4)
N5B Mn1B N1B' C1B' 88.9(16)
N3B Mn1B N1B' C1B' -140.6(14)
N4B Mn1B N1B' C1B' -95.5(15)
O2B Mn1B N1B' C9B' -180.0(10)
N2B Mn1B N1B' C9B' -1.9(10)
N1B Mn1B N1B' C9B' -32(2)
N5B Mn1B N1B' C9B' -90.9(10)
N3B Mn1B N1B' C9B' 40(2)
N4B Mn1B N1B' C9B' 84.7(10)
C9B' N1B' C1B' C2B' -6(3)
Mn1B N1B' C1B' C2B' 174.0(13)
N1B' C1B' C2B' C3B' 2(3)
C1B' C2B' C3B' C4B' 0(3)
C2B' C3B' C4B' C5B' 179.2(19)
C2B' C3B' C4B' C9B' 1(3)
C3B' C4B' C5B' C6B' -176.3(17)
C9B' C4B' C5B' C6B' 2(3)
C4B' C5B' C6B' C7B' -4(3)
C5B' C6B' C7B' C8B' 0(3)
C6B' C7B' C8B' C9B' 6(3)
C6B' C7B' C8B' N2B -177.9(16)
C7B' C8B' C9B' N1B' 178.9(16)
N2B C8B' C9B' N1B' 3(2)
C7B' C8B' C9B' C4B' -9(3)
N2B C8B' C9B' C4B' 175.4(14)
C1B' N1B' C9B' C8B' -179.8(16)
Mn1B N1B' C9B' C8B' 0.0(18)
C1B' N1B' C9B' C4B' 8(2)
Mn1B N1B' C9B' C4B' -172.6(12)
C5B' C4B' C9B' C8B' 5(3)
C3B' C4B' C9B' C8B' -177.1(16)
C5B' C4B' C9B' N1B' 177.1(17)
C3B' C4B' C9B' N1B' -5(2)
C9B C8B N2B C10B -173.2(14)
C7B C8B N2B C10B 8(3)
C9B C8B N2B C8B' -22(3)
C7B C8B N2B C8B' 159(5)
C9B C8B N2B Mn1B 1(2)
C7B C8B N2B Mn1B -178(2)
C9B' C8B' N2B C8B 156(4)
C7B' C8B' N2B C8B -20(3)
C9B' C8B' N2B C10B -167.2(11)
C7B' C8B' N2B C10B 17(2)
C9B' C8B' N2B Mn1B -4.1(17)
C7B' C8B' N2B Mn1B 179.9(15)
O2B Mn1B N2B C8B 99(8)
N1B Mn1B N2B C8B 2.0(12)
N1B' Mn1B N2B C8B -5.4(12)
N5B Mn1B N2B C8B 107.3(11)
N3B Mn1B N2B C8B -175.8(11)
N4B Mn1B N2B C8B -98.8(11)
O2B Mn1B N2B C10B -87(9)
N1B Mn1B N2B C10B 176.5(8)
N1B' Mn1B N2B C10B 169.0(7)
N5B Mn1B N2B C10B -78.3(5)
N3B Mn1B N2B C10B -1.3(5)
N4B Mn1B N2B C10B 75.7(5)
O2B Mn1B N2B C8B' 107(8)
N1B Mn1B N2B C8B' 10.5(9)
N1B' Mn1B N2B C8B' 3.0(9)
N5B Mn1B N2B C8B' 115.7(8)
N3B Mn1B N2B C8B' -167.3(8)
N4B Mn1B N2B C8B' -90.3(8)
O2B Mn1B N3B C11B 176.9(5)
N2B Mn1B N3B C11B -1.1(5)
N1B Mn1B N3B C11B -6.4(15)
N1B' Mn1B N3B C11B -43.0(19)
N5B Mn1B N3B C11B 91.0(5)
N4B Mn1B N3B C11B -89.7(5)
O2B Mn1B N3B C12B -62.0(4)
N2B Mn1B N3B C12B 120.0(4)
N1B Mn1B N3B C12B 114.7(14)
N1B' Mn1B N3B C12B 78.1(18)
N5B Mn1B N3B C12B -148.0(4)
N4B Mn1B N3B C12B 31.4(4)
O2B Mn1B N3B C18B 56.7(4)
N2B Mn1B N3B C18B -121.3(5)
N1B Mn1B N3B C18B -126.6(14)
N1B' Mn1B N3B C18B -163.2(17)
N5B Mn1B N3B C18B -29.3(4)
N4B Mn1B N3B C18B 150.1(4)
O2B Mn1B N4B C13B 85.0(5)
N2B Mn1B N4B C13B -94.4(5)
N1B Mn1B N4B C13B -168.1(6)
N1B' Mn1B N4B C13B 178.8(5)
N5B Mn1B N4B C13B -10.3(8)
N3B Mn1B N4B C13B -11.7(5)
O2B Mn1B N4B C17B -106.2(6)
N2B Mn1B N4B C17B 74.4(6)
N1B Mn1B N4B C17B 0.8(7)
N1B' Mn1B N4B C17B -12.4(7)
N5B Mn1B N4B C17B 158.5(6)
N3B Mn1B N4B C17B 157.1(6)
O2B Mn1B N5B C19B -82.9(5)
N2B Mn1B N5B C19B 97.4(5)
N1B Mn1B N5B C19B 171.4(6)
N1B' Mn1B N5B C19B -175.8(5)
N3B Mn1B N5B C19B 15.6(5)
N4B Mn1B N5B C19B 14.2(8)
O2B Mn1B N5B C23B 93.5(6)
N2B Mn1B N5B C23B -86.2(6)
N1B Mn1B N5B C23B -12.2(7)
N1B' Mn1B N5B C23B 0.6(7)
N3B Mn1B N5B C23B -168.1(6)
N4B Mn1B N5B C23B -169.5(5)
C8B N2B C10B O1B -3.1(13)
C8B' N2B C10B O1B -16.7(15)
Mn1B N2B C10B O1B -178.2(6)
C8B N2B C10B C11B 178.5(11)
C8B' N2B C10B C11B 164.9(11)
Mn1B N2B C10B C11B 3.5(8)
C12B N3B C11B C10B -113.4(7)
C18B N3B C11B C10B 120.3(7)
Mn1B N3B C11B C10B 3.1(8)
O1B C10B C11B N3B 177.1(6)
N2B C10B C11B N3B -4.4(10)
C11B N3B C12B C13B 70.2(7)
C18B N3B C12B C13B -163.2(6)
Mn1B N3B C12B C13B -47.5(6)
C17B N4B C13B C14B -1.1(10)
Mn1B N4B C13B C14B 169.0(5)
C17B N4B C13B C12B 178.2(6)
Mn1B N4B C13B C12B -11.7(7)
N3B C12B C13B N4B 40.4(8)
N3B C12B C13B C14B -140.3(7)
N4B C13B C14B C15B 0.6(11)
C12B C13B C14B C15B -178.6(7)
C13B C14B C15B C16B -0.8(11)
C14B C15B C16B C17B 1.5(13)
C13B N4B C17B C16B 1.9(12)
Mn1B N4B C17B C16B -166.7(6)
C15B C16B C17B N4B -2.1(13)
C11B N3B C18B C19B -77.8(8)
C12B N3B C18B C19B 155.0(6)
Mn1B N3B C18B C19B 40.0(6)
C23B N5B C19B C20B 2.8(10)
Mn1B N5B C19B C20B 179.4(5)
C23B N5B C19B C18B -173.9(6)
Mn1B N5B C19B C18B 2.8(7)
N3B C18B C19B N5B -29.5(8)
N3B C18B C19B C20B 153.8(6)
N5B C19B C20B C21B -4.7(10)
C18B C19B C20B C21B 171.8(6)
C19B C20B C21B C22B 3.2(11)
C20B C21B C22B C23B 0.1(12)
C19B N5B C23B C22B 0.8(10)
Mn1B N5B C23B C22B -175.5(5)
C21B C22B C23B N5B -2.1(11)
O12 S1 C1 F13 57.3(5)
O13 S1 C1 F13 -63.1(5)
O11 S1 C1 F13 177.7(5)
O12 S1 C1 F11 179.9(5)
O13 S1 C1 F11 59.5(5)
O11 S1 C1 F11 -59.7(5)
O12 S1 C1 F12 -60.9(5)
O13 S1 C1 F12 178.7(4)
O11 S1 C1 F12 59.5(4)
O22 S2 C2 F23 83(2)
O23 S2 C2 F23 -165.2(18)
O21 S2 C2 F23 -49.3(19)
O22 S2 C2 F21 -51(2)
O23 S2 C2 F21 60.5(16)
O21 S2 C2 F21 176.4(15)
O22 S2 C2 F22 -166(2)
O23 S2 C2 F22 -54.0(15)
O21 S2 C2 F22 61.9(16)
O22' S2' C2' F23' 45.7(18)
O23' S2' C2' F23' -61.9(15)
O21' S2' C2' F23' -172.0(13)
O22' S2' C2' F22' 177.0(16)
O23' S2' C2' F22' 69.5(17)
O21' S2' C2' F22' -40.6(17)
O22' S2' C2' F21' -71.3(16)
O23' S2' C2' F21' -178.9(14)
O21' S2' C2' F21' 71.0(14)
